data_4134105
loop_
_publ_author_name
'Lou, Shao-Jie'
'Mo, Zhenbo'
'Nishiura, Masayoshi'
'Hou, Zhaomin'

_publ_section_title
;
 Construction of All-Carbon Quaternary Stereocenters by Scandium-Catalyzed
 Intramolecular C-H Alkylation of Imidazoles with 1,1-Disubstituted
 Alkenes.
;
_journal_issue 3
_journal_name_full 'Journal of the American Chemical Society'
_journal_page_first 1200
_journal_page_last 1205
_journal_paper_doi 10.1021/jacs.9b12503
_journal_volume 142
_journal_year 2020
_chemical_absolute_configuration ad
_chemical_formula_moiety 'C27 H25 Br N2 O'
_chemical_formula_sum 'C27 H25 Br N2 O'
_chemical_formula_weight 473.40
_space_group_crystal_system triclinic
_space_group_IT_number 1
_space_group_name_Hall 'P 1'
_space_group_name_H-M_alt 'P 1'
_atom_sites_solution_hydrogens geom
_audit_creation_method SHELXL-2018/3
_cell_angle_alpha 91.478(7)
_cell_angle_beta 97.316(7)
_cell_angle_gamma 111.443(8)
_cell_formula_units_Z 1
_cell_length_a 6.1625(5)
_cell_length_b 8.0217(7)
_cell_length_c 12.3804(11)
_cell_measurement_reflns_used 3765
_cell_measurement_temperature 173(2)
_cell_measurement_theta_max 24.888
_cell_measurement_theta_min 2.843
_cell_volume 563.27(9)
_computing_structure_refinement 'SHELXL-2018/3 (Sheldrick, 2018)'
_diffrn_ambient_temperature 173(2)
_diffrn_measured_fraction_theta_full 0.997
_diffrn_measured_fraction_theta_max 0.997
_diffrn_measurement_device_type 'RIGAKU Xtalab Pilatus200'
_diffrn_measurement_method 'phi and omega scan'
_diffrn_radiation_type MoK\a
_diffrn_radiation_wavelength 0.71073
_diffrn_reflns_av_R_equivalents 0.0451
_diffrn_reflns_av_unetI/netI 0.0571
_diffrn_reflns_Laue_measured_fraction_full 0.997
_diffrn_reflns_Laue_measured_fraction_max 0.997
_diffrn_reflns_limit_h_max 7
_diffrn_reflns_limit_h_min -7
_diffrn_reflns_limit_k_max 9
_diffrn_reflns_limit_k_min -9
_diffrn_reflns_limit_l_max 14
_diffrn_reflns_limit_l_min -14
_diffrn_reflns_number 8735
_diffrn_reflns_point_group_measured_fraction_full 0.959
_diffrn_reflns_point_group_measured_fraction_max 0.959
_diffrn_reflns_theta_full 25.081
_diffrn_reflns_theta_max 25.081
_diffrn_reflns_theta_min 2.736
_exptl_absorpt_coefficient_mu 1.846
_exptl_absorpt_correction_T_max 1.00
_exptl_absorpt_correction_T_min 0.789
_exptl_absorpt_correction_type multi-scan
_exptl_absorpt_process_details
;
CrysAlisPro 1.171.38.46 (Rigaku Oxford Diffraction, 2015)
Empirical absorption correction using spherical harmonics,
 implemented in SCALE3 ABSPACK scaling algorithm.
;
_exptl_crystal_colour colorless
_exptl_crystal_density_diffrn 1.396
_exptl_crystal_description needle
_exptl_crystal_F_000 244
_exptl_crystal_size_max 0.430
_exptl_crystal_size_mid 0.350
_exptl_crystal_size_min 0.150
_refine_diff_density_max 1.116
_refine_diff_density_min -0.645
_refine_diff_density_rms 0.099
_refine_ls_abs_structure_details
;
 Refined as an inversion twin.
;
_refine_ls_abs_structure_Flack -0.037(15)
_refine_ls_extinction_method none
_refine_ls_goodness_of_fit_ref 1.029
_refine_ls_hydrogen_treatment constr
_refine_ls_matrix_type full
_refine_ls_number_parameters 282
_refine_ls_number_reflns 3846
_refine_ls_number_restraints 3
_refine_ls_restrained_S_all 1.028
_refine_ls_R_factor_all 0.0639
_refine_ls_R_factor_gt 0.0545
_refine_ls_shift/su_max 0.000
_refine_ls_shift/su_mean 0.000
_refine_ls_structure_factor_coef Fsqd
_refine_ls_weighting_details 'w=1/[\s^2^(Fo^2^)+(0.0993P)^2^] where P=(Fo^2^+2Fc^2^)/3'
_refine_ls_weighting_scheme calc
_refine_ls_wR_factor_gt 0.1365
_refine_ls_wR_factor_ref 0.1418
_reflns_Friedel_coverage 0.924
_reflns_Friedel_fraction_full 0.921
_reflns_Friedel_fraction_max 0.921
_reflns_number_gt 3288
_reflns_number_total 3846
_reflns_threshold_expression 'I > 2\s(I)'
_cod_data_source_file ja9b12503_si_004.cif
_cod_data_source_block shelx
_cod_database_code 4134105
_shelx_shelxl_version_number 2018/3
_shelx_space_group_comment
;
The symmetry employed for this shelxl refinement is uniquely defined
by the following loop, which should always be used as a source of
symmetry information in preference to the above space-group names.
They are only intended as comments.
;
_shelx_estimated_absorpt_t_min 0.504
_shelx_estimated_absorpt_t_max 0.769

loop_
_space_group_symop_operation_xyz
'x, y, z'

loop_
_atom_site_label
_atom_site_type_symbol
_atom_site_fract_x
_atom_site_fract_y
_atom_site_fract_z
_atom_site_U_iso_or_equiv
_atom_site_adp_type
_atom_site_occupancy
_atom_site_site_symmetry_order
_atom_site_calc_flag
_atom_site_refinement_flags_posn
_atom_site_refinement_flags_adp
Br1 Br 0.04545(6) 0.88102(6) 0.62131(5) 0.0670(4) Uani 1 1 d . .
N1 N 0.6015(9) 0.2719(7) 1.1961(4) 0.0309(12) Uani 1 1 d . .
N2 N 0.8955(9) 0.4247(7) 1.1086(4) 0.0311(12) Uani 1 1 d . .
O1 O 0.4327(10) 0.4740(7) 0.9431(4) 0.0422(12) Uani 1 1 d . .
C1 C 0.5269(12) 0.2180(10) 0.9902(6) 0.0366(15) Uani 1 1 d . .
C2 C 0.6318(14) 0.0894(11) 0.9467(7) 0.0465(18) Uani 1 1 d . .
H2A H 0.544981 0.034607 0.874675 0.070 Uiso 1 1 calc R U
H2B H 0.620110 -0.004753 0.997015 0.070 Uiso 1 1 calc R U
H2C H 0.797776 0.155725 0.940290 0.070 Uiso 1 1 calc R U
C3 C 0.6765(11) 0.3108(9) 1.0984(5) 0.0312(14) Uani 1 1 d . .
C4 C 0.3662(13) 0.1490(10) 1.2119(6) 0.0402(16) Uani 1 1 d . .
H4A H 0.265845 0.218223 1.223223 0.048 Uiso 1 1 calc R U
H4B H 0.378262 0.083175 1.277526 0.048 Uiso 1 1 calc R U
C5 C 0.2557(13) 0.0164(10) 1.1120(6) 0.0433(17) Uani 1 1 d . .
H5A H 0.339940 -0.067164 1.108092 0.052 Uiso 1 1 calc R U
H5B H 0.088862 -0.055026 1.117602 0.052 Uiso 1 1 calc R U
C6 C 0.2702(12) 0.1178(10) 1.0099(6) 0.0398(16) Uani 1 1 d . .
H6A H 0.193155 0.205706 1.016392 0.048 Uiso 1 1 calc R U
H6B H 0.182917 0.032135 0.946010 0.048 Uiso 1 1 calc R U
C7 C 0.9691(11) 0.4643(9) 1.2199(5) 0.0316(14) Uani 1 1 d . .
C8 C 0.7895(11) 0.3704(9) 1.2754(6) 0.0324(14) Uani 1 1 d . .
C9 C 1.2070(11) 0.5938(9) 1.2608(5) 0.0317(14) Uani 1 1 d . .
C10 C 1.2578(12) 0.7042(9) 1.3578(6) 0.0347(15) Uani 1 1 d . .
H10 H 1.135950 0.696295 1.399670 0.042 Uiso 1 1 calc R U
C11 C 1.4845(13) 0.8241(10) 1.3924(6) 0.0411(17) Uani 1 1 d . .
H11 H 1.517146 0.897483 1.458471 0.049 Uiso 1 1 calc R U
C12 C 1.6646(13) 0.8395(10) 1.3329(6) 0.0430(18) Uani 1 1 d . .
H12 H 1.819551 0.922869 1.357913 0.052 Uiso 1 1 calc R U
C13 C 1.6187(13) 0.7331(10) 1.2366(6) 0.0425(18) Uani 1 1 d . .
H13 H 1.741777 0.742598 1.195185 0.051 Uiso 1 1 calc R U
C14 C 1.3915(12) 0.6125(9) 1.2012(6) 0.0334(14) Uani 1 1 d . .
H14 H 1.360214 0.540568 1.134611 0.040 Uiso 1 1 calc R U
C15 C 0.7734(11) 0.3544(9) 1.3931(6) 0.0332(14) Uani 1 1 d . .
C16 C 0.5946(13) 0.3851(10) 1.4384(6) 0.0395(16) Uani 1 1 d . .
H16 H 0.485580 0.422356 1.394161 0.047 Uiso 1 1 calc R U
C17 C 0.5745(14) 0.3615(12) 1.5482(6) 0.0480(19) Uani 1 1 d . .
H17 H 0.450011 0.379887 1.578451 0.058 Uiso 1 1 calc R U
C18 C 0.7353(14) 0.3116(11) 1.6127(6) 0.0470(18) Uani 1 1 d . .
H18 H 0.721704 0.295465 1.687588 0.056 Uiso 1 1 calc R U
C19 C 0.9156(13) 0.2848(10) 1.5697(6) 0.0417(17) Uani 1 1 d . .
H19 H 1.027847 0.252693 1.615395 0.050 Uiso 1 1 calc R U
C20 C 0.9346(12) 0.3043(9) 1.4603(6) 0.0355(15) Uani 1 1 d . .
H20 H 1.058267 0.283503 1.430794 0.043 Uiso 1 1 calc R U
C21 C 0.5343(13) 0.3541(10) 0.9060(5) 0.0387(16) Uani 1 1 d . .
H21A H 0.699497 0.421910 0.895665 0.046 Uiso 1 1 calc R U
H21B H 0.445372 0.291228 0.834941 0.046 Uiso 1 1 calc R U
C22 C 0.3548(13) 0.5681(10) 0.8669(6) 0.0373(15) Uani 1 1 d . .
C23 C 0.4405(13) 0.6060(11) 0.7692(6) 0.0403(16) Uani 1 1 d . .
H23 H 0.560989 0.566886 0.751953 0.048 Uiso 1 1 calc R U
C24 C 0.3510(13) 0.7016(10) 0.6956(6) 0.0404(16) Uani 1 1 d . .
H24 H 0.411891 0.730506 0.628878 0.049 Uiso 1 1 calc R U
C25 C 0.1726(13) 0.7535(10) 0.7213(6) 0.0429(17) Uani 1 1 d . .
C26 C 0.0873(12) 0.7180(9) 0.8192(6) 0.0396(16) Uani 1 1 d . .
H26 H -0.032741 0.757496 0.836613 0.048 Uiso 1 1 calc R U
C27 C 0.1796(12) 0.6235(9) 0.8922(6) 0.0360(15) Uani 1 1 d . .
H27 H 0.121382 0.597140 0.959779 0.043 Uiso 1 1 calc R U

loop_
_atom_site_aniso_label
_atom_site_aniso_U_11
_atom_site_aniso_U_22
_atom_site_aniso_U_33
_atom_site_aniso_U_23
_atom_site_aniso_U_13
_atom_site_aniso_U_12
Br1 0.0781(7) 0.0813(6) 0.0486(5) 0.0200(4) -0.0015(4) 0.0402(5)
N1 0.025(3) 0.040(3) 0.026(3) 0.006(2) 0.003(2) 0.009(2)
N2 0.026(3) 0.042(3) 0.022(3) 0.004(2) 0.001(2) 0.009(2)
O1 0.057(3) 0.055(3) 0.020(2) 0.003(2) 0.003(2) 0.030(3)
C1 0.029(3) 0.049(4) 0.025(3) 0.002(3) -0.003(3) 0.009(3)
C2 0.038(4) 0.057(4) 0.039(4) -0.010(3) -0.008(3) 0.016(3)
C3 0.029(3) 0.044(3) 0.023(3) 0.004(3) 0.002(3) 0.016(3)
C4 0.034(4) 0.046(4) 0.038(4) 0.012(3) 0.003(3) 0.012(3)
C5 0.032(4) 0.044(4) 0.046(4) 0.010(3) 0.003(3) 0.005(3)
C6 0.033(4) 0.044(4) 0.034(4) -0.001(3) -0.007(3) 0.008(3)
C7 0.027(3) 0.043(4) 0.023(3) 0.004(3) 0.001(3) 0.012(3)
C8 0.024(3) 0.044(4) 0.027(3) 0.005(3) -0.001(3) 0.011(3)
C9 0.031(3) 0.043(3) 0.020(3) 0.010(3) 0.005(3) 0.011(3)
C10 0.033(4) 0.042(4) 0.026(3) 0.006(3) 0.005(3) 0.010(3)
C11 0.042(4) 0.045(4) 0.028(4) 0.001(3) -0.005(3) 0.010(3)
C12 0.031(4) 0.043(4) 0.042(4) 0.005(3) -0.006(3) 0.003(3)
C13 0.031(4) 0.053(4) 0.044(5) 0.020(4) 0.011(3) 0.014(3)
C14 0.033(4) 0.041(3) 0.026(3) 0.006(3) 0.003(3) 0.013(3)
C15 0.028(3) 0.041(4) 0.028(3) 0.006(3) 0.002(3) 0.010(3)
C16 0.035(4) 0.056(4) 0.030(4) 0.004(3) 0.004(3) 0.021(3)
C17 0.038(4) 0.074(5) 0.034(4) 0.004(4) 0.011(3) 0.021(4)
C18 0.050(4) 0.064(5) 0.023(4) 0.008(3) 0.006(3) 0.016(4)
C19 0.042(4) 0.049(4) 0.027(4) 0.005(3) -0.005(3) 0.013(3)
C20 0.030(4) 0.046(4) 0.026(3) 0.005(3) 0.003(3) 0.009(3)
C21 0.035(4) 0.057(4) 0.019(3) 0.003(3) 0.000(3) 0.013(3)
C22 0.040(4) 0.046(4) 0.022(3) 0.002(3) -0.003(3) 0.014(3)
C23 0.035(4) 0.058(4) 0.024(4) 0.001(3) 0.003(3) 0.014(3)
C24 0.038(4) 0.050(4) 0.028(3) 0.007(3) 0.001(3) 0.012(3)
C25 0.041(4) 0.045(4) 0.033(4) 0.006(3) -0.006(3) 0.009(3)
C26 0.030(3) 0.041(4) 0.042(4) -0.002(3) -0.003(3) 0.009(3)
C27 0.032(4) 0.045(4) 0.024(3) 0.002(3) 0.000(3) 0.009(3)

loop_
_atom_type_symbol
_atom_type_description
_atom_type_scat_dispersion_real
_atom_type_scat_dispersion_imag
_atom_type_scat_source
C C 0.0033 0.0016 'International Tables Vol C Tables 4.2.6.8 and 6.1.1.4'
H H 0.0000 0.0000 'International Tables Vol C Tables 4.2.6.8 and 6.1.1.4'
N N 0.0061 0.0033 'International Tables Vol C Tables 4.2.6.8 and 6.1.1.4'
O O 0.0106 0.0060 'International Tables Vol C Tables 4.2.6.8 and 6.1.1.4'
Br Br -0.2901 2.4595 'International Tables Vol C Tables 4.2.6.8 and 6.1.1.4'

loop_
_geom_angle_atom_site_label_1
_geom_angle_atom_site_label_2
_geom_angle_atom_site_label_3
_geom_angle
C3 N1 C8 106.5(5)
C3 N1 C4 125.4(6)
C8 N1 C4 128.1(6)
C3 N2 C7 105.7(5)
C22 O1 C21 117.6(5)
C21 C1 C2 107.5(6)
C21 C1 C3 110.8(6)
C2 C1 C3 108.1(6)
C21 C1 C6 109.9(6)
C2 C1 C6 111.6(6)
C3 C1 C6 109.0(6)
C1 C2 H2A 109.5
C1 C2 H2B 109.5
H2A C2 H2B 109.5
C1 C2 H2C 109.5
H2A C2 H2C 109.5
H2B C2 H2C 109.5
N2 C3 N1 112.3(6)
N2 C3 C1 124.7(6)
N1 C3 C1 122.7(6)
N1 C4 C5 109.6(6)
N1 C4 H4A 109.8
C5 C4 H4A 109.8
N1 C4 H4B 109.8
C5 C4 H4B 109.8
H4A C4 H4B 108.2
C6 C5 C4 109.5(6)
C6 C5 H5A 109.8
C4 C5 H5A 109.8
C6 C5 H5B 109.8
C4 C5 H5B 109.8
H5A C5 H5B 108.2
C5 C6 C1 112.4(6)
C5 C6 H6A 109.1
C1 C6 H6A 109.1
C5 C6 H6B 109.1
C1 C6 H6B 109.1
H6A C6 H6B 107.8
C8 C7 N2 109.5(6)
C8 C7 C9 130.2(6)
N2 C7 C9 120.2(5)
C7 C8 N1 105.9(6)
C7 C8 C15 132.7(6)
N1 C8 C15 121.3(5)
C14 C9 C10 117.8(6)
C14 C9 C7 119.8(6)
C10 C9 C7 122.4(6)
C11 C10 C9 120.1(7)
C11 C10 H10 120.0
C9 C10 H10 120.0
C12 C11 C10 121.2(7)
C12 C11 H11 119.4
C10 C11 H11 119.4
C11 C12 C13 119.8(7)
C11 C12 H12 120.1
C13 C12 H12 120.1
C12 C13 C14 119.3(7)
C12 C13 H13 120.3
C14 C13 H13 120.3
C13 C14 C9 121.7(7)
C13 C14 H14 119.1
C9 C14 H14 119.1
C16 C15 C20 118.7(6)
C16 C15 C8 120.9(6)
C20 C15 C8 120.3(6)
C17 C16 C15 120.4(7)
C17 C16 H16 119.8
C15 C16 H16 119.8
C18 C17 C16 119.7(7)
C18 C17 H17 120.2
C16 C17 H17 120.2
C19 C18 C17 120.6(7)
C19 C18 H18 119.7
C17 C18 H18 119.7
C18 C19 C20 120.3(7)
C18 C19 H19 119.9
C20 C19 H19 119.9
C19 C20 C15 120.3(7)
C19 C20 H20 119.9
C15 C20 H20 119.9
O1 C21 C1 109.0(5)
O1 C21 H21A 109.9
C1 C21 H21A 109.9
O1 C21 H21B 109.9
C1 C21 H21B 109.9
H21A C21 H21B 108.3
O1 C22 C27 116.1(6)
O1 C22 C23 123.6(7)
C27 C22 C23 120.3(7)
C22 C23 C24 120.2(7)
C22 C23 H23 119.9
C24 C23 H23 119.9
C25 C24 C23 118.9(7)
C25 C24 H24 120.6
C23 C24 H24 120.6
C26 C25 C24 121.4(7)
C26 C25 Br1 119.0(6)
C24 C25 Br1 119.5(6)
C25 C26 C27 119.0(7)
C25 C26 H26 120.5
C27 C26 H26 120.5
C22 C27 C26 120.2(7)
C22 C27 H27 119.9
C26 C27 H27 119.9

loop_
_geom_bond_atom_site_label_1
_geom_bond_atom_site_label_2
_geom_bond_distance
Br1 C25 1.896(7)
N1 C3 1.353(9)
N1 C8 1.390(9)
N1 C4 1.466(9)
N2 C3 1.312(9)
N2 C7 1.385(8)
O1 C22 1.370(9)
O1 C21 1.421(9)
C1 C21 1.522(10)
C1 C2 1.523(11)
C1 C3 1.526(10)
C1 C6 1.545(10)
C2 H2A 0.9800
C2 H2B 0.9800
C2 H2C 0.9800
C4 C5 1.521(12)
C4 H4A 0.9900
C4 H4B 0.9900
C5 C6 1.516(11)
C5 H5A 0.9900
C5 H5B 0.9900
C6 H6A 0.9900
C6 H6B 0.9900
C7 C8 1.370(10)
C7 C9 1.468(10)
C8 C15 1.479(10)
C9 C14 1.399(10)
C9 C10 1.404(10)
C10 C11 1.380(10)
C10 H10 0.9500
C11 C12 1.379(11)
C11 H11 0.9500
C12 C13 1.384(12)
C12 H12 0.9500
C13 C14 1.386(11)
C13 H13 0.9500
C14 H14 0.9500
C15 C16 1.392(10)
C15 C20 1.393(10)
C16 C17 1.392(11)
C16 H16 0.9500
C17 C18 1.373(12)
C17 H17 0.9500
C18 C19 1.372(12)
C18 H18 0.9500
C19 C20 1.383(10)
C19 H19 0.9500
C20 H20 0.9500
C21 H21A 0.9900
C21 H21B 0.9900
C22 C27 1.376(11)
C22 C23 1.378(10)
C23 C24 1.392(11)
C23 H23 0.9500
C24 C25 1.378(11)
C24 H24 0.9500
C25 C26 1.378(11)
C26 C27 1.391(10)
C26 H26 0.9500
C27 H27 0.9500

loop_
_geom_torsion_atom_site_label_1
_geom_torsion_atom_site_label_2
_geom_torsion_atom_site_label_3
_geom_torsion_atom_site_label_4
_geom_torsion
C7 N2 C3 N1 -0.4(7)
C7 N2 C3 C1 -175.2(6)
C8 N1 C3 N2 0.2(8)
C4 N1 C3 N2 -179.8(6)
C8 N1 C3 C1 175.2(6)
C4 N1 C3 C1 -4.9(10)
C21 C1 C3 N2 -50.4(9)
C2 C1 C3 N2 67.1(9)
C6 C1 C3 N2 -171.4(6)
C21 C1 C3 N1 135.2(7)
C2 C1 C3 N1 -107.2(7)
C6 C1 C3 N1 14.2(9)
C3 N1 C4 C5 23.3(9)
C8 N1 C4 C5 -156.7(6)
N1 C4 C5 C6 -51.2(8)
C4 C5 C6 C1 64.9(8)
C21 C1 C6 C5 -165.3(6)
C2 C1 C6 C5 75.6(8)
C3 C1 C6 C5 -43.7(8)
C3 N2 C7 C8 0.4(7)
C3 N2 C7 C9 -178.2(6)
N2 C7 C8 N1 -0.3(8)
C9 C7 C8 N1 178.1(7)
N2 C7 C8 C15 176.6(7)
C9 C7 C8 C15 -4.9(13)
C3 N1 C8 C7 0.1(7)
C4 N1 C8 C7 -179.9(6)
C3 N1 C8 C15 -177.3(6)
C4 N1 C8 C15 2.7(10)
C8 C7 C9 C14 151.1(7)
N2 C7 C9 C14 -30.6(9)
C8 C7 C9 C10 -30.2(11)
N2 C7 C9 C10 148.1(6)
C14 C9 C10 C11 -1.0(10)
C7 C9 C10 C11 -179.8(6)
C9 C10 C11 C12 0.5(11)
C10 C11 C12 C13 -0.1(11)
C11 C12 C13 C14 0.1(11)
C12 C13 C14 C9 -0.7(11)
C10 C9 C14 C13 1.1(10)
C7 C9 C14 C13 179.9(7)
C7 C8 C15 C16 127.6(9)
N1 C8 C15 C16 -55.8(9)
C7 C8 C15 C20 -53.8(11)
N1 C8 C15 C20 122.7(7)
C20 C15 C16 C17 -1.6(11)
C8 C15 C16 C17 177.0(7)
C15 C16 C17 C18 1.5(12)
C16 C17 C18 C19 0.0(12)
C17 C18 C19 C20 -1.3(12)
C18 C19 C20 C15 1.1(11)
C16 C15 C20 C19 0.3(10)
C8 C15 C20 C19 -178.3(7)
C22 O1 C21 C1 -159.8(6)
C2 C1 C21 O1 178.7(6)
C3 C1 C21 O1 -63.3(7)
C6 C1 C21 O1 57.1(7)
C21 O1 C22 C27 154.7(6)
C21 O1 C22 C23 -24.6(10)
O1 C22 C23 C24 179.6(7)
C27 C22 C23 C24 0.3(11)
C22 C23 C24 C25 -1.4(11)
C23 C24 C25 C26 2.2(11)
C23 C24 C25 Br1 -179.2(5)
C24 C25 C26 C27 -1.7(11)
Br1 C25 C26 C27 179.6(5)
O1 C22 C27 C26 -179.2(6)
C23 C22 C27 C26 0.1(11)
C25 C26 C27 C22 0.6(10)
